data_2005855
loop_
_publ_author_name
'Leong, W. K.'
'Einstein, F. W. B.'
'Pomeroy, R. K.'

_publ_contact_author
;
Weng Kee Leong
Department of Chemistry
National University of Singapore
Kent Ridge
Singapore 0511
;
_publ_section_title
;
 Bisphenylbis[tetracarbonyl(hydrido)osmio]germane,
 Ph~2~Ge[Os(CO)~4~H]~2~
;
_journal_issue 1
_journal_name_full 'Acta Crystallographica Section C'
_journal_page_first 22
_journal_page_last 24
_journal_paper_doi 10.1107/S0108270196012061
_journal_volume 53
_journal_year 1997
_chemical_formula_iupac '[Os2 (H)2 (C O)8 {Ge (C6 H5)2}]'
_chemical_formula_moiety 'C20 H12 Ge O8 Os2'
_chemical_formula_sum 'C20 H12 Ge O8 Os2'
_chemical_formula_weight 833.30
_chemical_name_systematic
;
Di(hydridotetracarbonylosmium)diphenylgermane
;
_space_group_IT_number 15
_symmetry_cell_setting monoclinic
_symmetry_space_group_name_Hall '-C 2yc'
_symmetry_space_group_name_H-M 'C 1 2/c 1'
_cell_angle_alpha 90.0
_cell_angle_beta 105.433(14)
_cell_angle_gamma 90.0
_cell_formula_units_Z 8
_cell_length_a 33.775(6)
_cell_length_b 9.5143(11)
_cell_length_c 14.987(3)
_cell_measurement_reflns_used 25
_cell_measurement_temperature 294
_cell_measurement_theta_max 17.00
_cell_measurement_theta_min 15.00
_cell_volume 4642.4(14)
_computing_cell_refinement 'CAD-4 Software'
_computing_data_collection 'CAD-4 Software (Enraf-Nonius, 1989)'
_computing_data_reduction 'NRCVAX DATRD2 (Gabe, Le Page, Charland, Lee & White, 1989)'
_computing_molecular_graphics NRCVAX
_computing_publication_material 'NRCVAX TABLES'
_computing_structure_refinement 'CRYSTALS (Watkin, Carruthers & Betteridge, 1985)'
_computing_structure_solution 'NRCVAX SOLVER'
_diffrn_ambient_temperature 294
_diffrn_measurement_device 'Nonius CAD-4'
_diffrn_measurement_method '\w/2\q scan b/P/b'
_diffrn_radiation_monochromator graphite
_diffrn_radiation_source 'xray tube'
_diffrn_radiation_type MoK\a
_diffrn_radiation_wavelength 0.70930
_diffrn_reflns_av_R_equivalents 0.023
_diffrn_reflns_limit_h_max 34
_diffrn_reflns_limit_h_min -36
_diffrn_reflns_limit_k_max 10
_diffrn_reflns_limit_k_min 0
_diffrn_reflns_limit_l_max 16
_diffrn_reflns_limit_l_min 0
_diffrn_reflns_number 3227
_diffrn_reflns_theta_max 22.38
_diffrn_reflns_theta_min 0.00
_diffrn_standards_decay_% 50
_diffrn_standards_interval_time 60
_diffrn_standards_number 2
_exptl_absorpt_coefficient_mu 12.24
_exptl_absorpt_correction_T_max 0.2593
_exptl_absorpt_correction_T_min 0.1321
_exptl_absorpt_correction_type 'Gaussian integration (Busing & Levy, 1957)'
_exptl_crystal_colour 'pale yellow'
_exptl_crystal_density_diffrn 2.385
_exptl_crystal_density_meas ?
_exptl_crystal_description 'rectangular prism'
_exptl_crystal_F_000 3040
_exptl_crystal_size_max 0.30
_exptl_crystal_size_mid 0.27
_exptl_crystal_size_min 0.18
_refine_diff_density_max 1.6(2)
_refine_diff_density_min -1.0(2)
_refine_ls_extinction_coef 0.16(3)
_refine_ls_extinction_method 'Larson (1970)'
_refine_ls_goodness_of_fit_obs 3.0
_refine_ls_hydrogen_treatment 'H atoms: see text'
_refine_ls_matrix_type full
_refine_ls_number_constraints 0
_refine_ls_number_parameters 215
_refine_ls_number_reflns 2340
_refine_ls_number_restraints 16
_refine_ls_R_factor_obs 0.045
_refine_ls_shift/esd_max 0.11
_refine_ls_structure_factor_coef F
_refine_ls_weighting_details 'w = 1/[0.0001|Fo|^2^+\s^2^(Fo)]'
_refine_ls_weighting_scheme calc
_refine_ls_wR_factor_obs 0.055
_reflns_number_observed 2340
_reflns_number_total 2995
_reflns_observed_criterion 'Inet > 2.5\s(Inet)'
_cod_data_source_file fg1150.cif
_cod_data_source_block global
_cod_depositor_comments
;
 Marking atoms 'C(100)' and 'C(200)' as dummy atoms.

 Antanas Vaitkus,
 2017-02-19

The following automatic conversions were performed:
'_symmetry_cell_setting' value 'Monoclinic' changed to 'monoclinic'
according to '/home/saulius/struct/CIF-dictionaries/cif_core.dic'
dictionary named 'cif_core.dic' version 2.4.1 from 2010-06-29.

Automatic conversion script
Id: cif_fix_enum 1527 2010-12-29 10:47:43Z saulius 

The following automatic conversions were performed:

'_symmetry_cell_setting' value 'Monoclinic' changed to 'monoclinic'
according to /home/saulius/struct/CIF-dictionaries/cif_core.dic
dictionary named 'cif_core.dic' version 2.4.1 from
2010-06-29.

'_refine_ls_matrix_type' value 'FULL' changed to 'full'
according to /home/saulius/struct/CIF-dictionaries/cif_core.dic
dictionary named 'cif_core.dic' version 2.4.1 from 2010-06-29.

Automatic conversion script
Id: cif_fix_values 1715 2011-07-08 13:25:40Z adriana 

The following automatic conversions were performed:

'_exptl_crystal_density_meas' value 'not measured' was changed to '?'
- the value is perceived as not measured.

Automatic conversion script
Id: cif_fix_values 3008 2015-01-20 13:52:24Z robertas 

The following automatic conversions were performed:

'_refine_ls_weighting_scheme' value 'w = 1/[0.0001|Fo|^2^+\s^2^(Fo)]'
was changed to 'calc'. New tag '_refine_ls_weighting_details' was
created. The value of the new tag was set to 'w =
1/[0.0001|Fo|^2^+\s^2^(Fo)]'.

Automatic conversion script
Id: cif_fix_values 3143 2015-03-26 13:38:13Z robertas 
;
_cod_original_sg_symbol_H-M 'C 2/c'
_cod_database_code 2005855

loop_
_symmetry_equiv_pos_as_xyz
x,y,z
-x,-y,-z
1/2+x,1/2+y,z
1/2-x,1/2-y,-z
-x,y,1/2-z
x,-y,1/2+z
1/2-x,1/2+y,1/2-z
1/2+x,1/2-y,1/2+z

loop_
_atom_site_aniso_label
_atom_site_aniso_U_11
_atom_site_aniso_U_22
_atom_site_aniso_U_33
_atom_site_aniso_U_12
_atom_site_aniso_U_13
_atom_site_aniso_U_23
_atom_site_aniso_type_symbol
Os(1) 0.0529(4) 0.0717(4) 0.0626(4) -0.0009(3) 0.0101(3) -0.0014(3) Os
Os(2) 0.0665(4) 0.0776(5) 0.0795(5) 0.0087(3) 0.0180(3) -0.0093(3) Os
Ge(1) 0.0546(8) 0.0642(9) 0.0565(9) 0.0008(7) 0.0135(7) 0.0049(7) Ge
O(11) 0.102(8) 0.170(10) 0.097(8) -0.006(9) 0.048(7) 0.029(9) O
O(12) 0.112(9) 0.105(9) 0.082(8) 0.008(7) 0.036(7) 0.019(5) O
O(13) 0.094(8) 0.114(9) 0.096(8) 0.043(6) 0.022(7) 0.008(7) O
O(14) 0.101(9) 0.120(10) 0.110(9) -0.031(7) 0.000(7) -0.033(7) O
O(21) 0.140(10) 0.170(10) 0.095(7) -0.004(9) 0.055(9) 0.020(8) O
O(22) 0.130(10) 0.140(10) 0.083(4) 0.045(9) 0.002(8) 0.009(8) O
O(23) 0.118(9) 0.101(9) 0.140(10) -0.035(6) 0.033(9) 0.002(8) O
O(24) 0.095(9) 0.130(10) 0.210(10) 0.031(7) 0.030(10) -0.070(10) O
C(11) 0.054(8) 0.120(10) 0.090(10) 0.013(9) 0.030(8) 0.020(10) C
C(12) 0.075(9) 0.070(10) 0.070(9) -0.019(8) 0.020(8) -0.008(6) C
C(13) 0.065(9) 0.090(10) 0.070(10) 0.012(6) 0.013(8) -0.020(8) C
C(14) 0.080(10) 0.090(10) 0.090(10) -0.003(8) 0.001(9) -0.025(8) C
C(21) 0.070(10) 0.110(10) 0.080(8) 0.010(10) 0.027(9) -0.002(8) C
C(22) 0.080(10) 0.120(10) 0.080(3) 0.020(10) 0.000(10) -0.010(10) C
C(23) 0.080(10) 0.070(10) 0.110(10) 0.000(6) 0.030(10) 0.020(10) C
C(24) 0.090(10) 0.110(10) 0.110(10) 0.026(9) 0.020(10) -0.040(10) C
C(101) 0.056(8) 0.075(9) 0.048(8) -0.008(7) 0.007(7) 0.012(7) C
C(102) 0.069(3) 0.069(3) 0.069(3) 0.019(3) 0.032(3) 0.019(3) C
C(103) 0.075(3) 0.075(3) 0.075(3) 0.025(3) 0.038(3) 0.025(3) C
C(104) 0.070(10) 0.120(10) 0.053(9) 0.002(9) 0.005(8) 0.010(9) C
C(105) 0.075(3) 0.075(3) 0.075(3) 0.025(3) 0.038(3) 0.025(3) C
C(106) 0.069(3) 0.069(3) 0.069(3) 0.019(3) 0.032(3) 0.019(3) C
C(201) 0.077(9) 0.048(7) 0.057(8) 0.000(7) 0.011(7) 0.006(7) C
C(202) 0.069(3) 0.069(3) 0.069(3) 0.019(3) 0.032(3) 0.019(3) C
C(203) 0.079(3) 0.079(3) 0.079(3) 0.029(3) 0.043(3) 0.029(3) C
C(204) 0.100(10) 0.120(10) 0.080(10) -0.030(10) 0.020(10) -0.010(10) C
C(205) 0.079(3) 0.079(3) 0.079(3) 0.029(3) 0.043(3) 0.029(3) C
C(206) 0.069(3) 0.069(3) 0.069(3) 0.019(3) 0.032(3) 0.019(3) C

loop_
_atom_site_label
_atom_site_occupancy
_atom_site_fract_x
_atom_site_fract_y
_atom_site_fract_z
_atom_site_U_iso_or_equiv
_atom_site_thermal_displace_type
_atom_site_type_symbol
_atom_site_calc_flag
Os(1) 1.0000 0.58045(2) 0.04319(6) 0.16885(4) 0.0628 Uani Os ?
Os(2) 1.0000 0.58275(2) 0.43598(7) 0.32288(5) 0.0736 Uani Os ?
Ge(1) 1.0000 0.62469(4) 0.2281(1) 0.27946(9) 0.0584 Uani Ge ?
O(11) 1.0000 0.5489(4) -0.014(2) 0.3394(9) 0.1091 Uani O ?
O(12) 1.0000 0.5988(4) 0.222(1) 0.0145(7) 0.0947 Uani O ?
O(13) 1.0000 0.6570(4) -0.151(1) 0.2056(8) 0.0949 Uani O ?
O(14) 1.0000 0.5206(4) -0.156(1) 0.0364(9) 0.1070 Uani O ?
O(21) 1.0000 0.6014(4) 0.306(2) 0.5174(9) 0.1203 Uani O ?
O(22) 1.0000 0.5519(4) 0.467(1) 0.1110(9) 0.1121 Uani O ?
O(23) 1.0000 0.6611(4) 0.625(1) 0.364(1) 0.1136 Uani O ?
O(24) 1.0000 0.5225(4) 0.654(1) 0.363(1) 0.1211 Uani O ?
C(11) 1.0000 0.5606(4) -0.006(2) 0.276(1) 0.0782 Uani C ?
C(12) 1.0000 0.5933(5) 0.151(2) 0.071(1) 0.0711 Uani C ?
C(13) 1.0000 0.6295(5) -0.083(2) 0.193(1) 0.0708 Uani C ?
C(14) 1.0000 0.5422(5) -0.086(2) 0.083(1) 0.0852 Uani C ?
C(21) 1.0000 0.5956(5) 0.353(2) 0.447(1) 0.0825 Uani C ?
C(22) 1.0000 0.5642(5) 0.459(2) 0.191(1) 0.0897 Uani C ?
C(23) 1.0000 0.6324(5) 0.557(2) 0.348(1) 0.0857 Uani C ?
C(24) 1.0000 0.5453(6) 0.571(2) 0.349(1) 0.0944 Uani C ?
C(100) . 0.6850(2) 0.0870(7) 0.4775(4) 0.0500 Uiso . dum
C(101) 1.0000 0.6585(2) 0.1391(9) 0.3950(5) 0.0584 Uani C ?
C(102) 1.0000 0.6864(3) 0.2276(7) 0.4548(6) 0.0626 Uani C ?
C(103) 1.0000 0.7129(2) 0.1756(9) 0.5373(5) 0.0657 Uani C ?
C(104) 1.0000 0.7115(3) 0.035(1) 0.5600(5) 0.0773 Uani C ?
C(105) 1.0000 0.6836(3) -0.0536(7) 0.5003(6) 0.0657 Uani C ?
C(106) 1.0000 0.6571(2) -0.0015(8) 0.4178(5) 0.0626 Uani C ?
C(200) . 0.7001(2) 0.3454(6) 0.1864(4) 0.0500 Uiso . dum
C(201) 1.0000 0.6684(2) 0.2987(8) 0.2250(6) 0.0600 Uani C ?
C(202) 1.0000 0.6625(2) 0.4199(8) 0.1695(6) 0.0627 Uani C ?
C(203) 1.0000 0.6941(3) 0.4666(8) 0.1309(6) 0.0679 Uani C ?
C(204) 1.0000 0.7317(2) 0.392(1) 0.1477(7) 0.0935 Uani C ?
C(205) 1.0000 0.7376(2) 0.271(1) 0.2032(7) 0.0679 Uani C ?
C(206) 1.0000 0.7060(3) 0.2242(7) 0.2418(6) 0.0627 Uani C ?
H(1) 1.0000 0.5397 0.1479 0.1492 0.19(6) Uiso H ?
H(2) 1.0000 0.5412 0.3351 0.3027 0.19(6) Uiso H ?
H(102) 1.0000 0.6875(4) 0.3253(7) 0.4395(8) 0.12(2) Uiso H ?
H(103) 1.0000 0.7319(3) 0.238(1) 0.5777(7) 0.12(2) Uiso H ?
H(104) 1.0000 0.7295(3) -0.001(1) 0.6161(6) 0.13(2) Uiso H ?
H(105) 1.0000 0.6825(4) -0.1512(8) 0.5156(9) 0.12(2) Uiso H ?
H(106) 1.0000 0.6381(3) -0.064(1) 0.3773(7) 0.12(2) Uiso H ?
H(202) 1.0000 0.6371(3) 0.471(1) 0.1579(9) 0.12(2) Uiso H ?
H(203) 1.0000 0.6901(4) 0.549(1) 0.0930(9) 0.13(2) Uiso H ?
H(204) 1.0000 0.7530(3) 0.424(1) 0.1213(9) 0.14(2) Uiso H ?
H(205) 1.0000 0.7630(3) 0.220(1) 0.215(1) 0.13(2) Uiso H ?
H(206) 1.0000 0.7100(4) 0.141(1) 0.2797(8) 0.12(2) Uiso H ?

loop_
_atom_type_symbol
_atom_type_scat_dispersion_real
_atom_type_scat_dispersion_imag
_atom_type_scat_source
Os -1.816 7.605 'International Tables Vol. IV Table 2.2B'
Ge 0.081 1.801 'International Tables Vol. IV Table 2.2B'
O 0.008 0.006 'International Tables Vol. IV Table 2.2B'
C 0.002 0.002 'International Tables Vol. IV Table 2.2B'
H 0.000 0.000 'International Tables Vol. IV Table 2.2B'

loop_
_geom_angle_atom_site_label_1
_geom_angle_atom_site_label_2
_geom_angle_atom_site_label_3
_geom_angle
_geom_angle_publ_flag
Ge(1) Os(1) C(11) 84.4(5) no
Ge(1) Os(1) C(12) 85.3(4) no
C(11) Os(1) C(12) 161.1(7) no
Ge(1) Os(1) C(13) 89.1(4) no
C(11) Os(1) C(13) 99.1(6) no
C(12) Os(1) C(13) 96.6(7) no
Ge(1) Os(1) C(14) 174.6(5) no
C(11) Os(1) C(14) 94.3(7) no
C(12) Os(1) C(14) 94.5(7) no
C(13) Os(1) C(14) 96.3(6) no
Ge(1) Os(2) C(21) 86.3(5) no
Ge(1) Os(2) C(22) 83.1(5) no
C(21) Os(2) C(22) 162.3(7) no
Ge(1) Os(2) C(23) 90.0(5) no
C(21) Os(2) C(23) 95.4(7) no
C(22) Os(2) C(23) 98.7(8) no
Ge(1) Os(2) C(24) 171.8(6) no
C(21) Os(2) C(24) 93.9(8) no
C(22) Os(2) C(24) 94.6(8) no
C(23) Os(2) C(24) 98.2(8) no
Os(1) Ge(1) Os(2) 114.41(6) yes
Os(1) Ge(1) C(101) 111.5(3) no
Os(2) Ge(1) C(101) 109.2(3) no
Os(1) Ge(1) C(201) 109.3(3) no
Os(2) Ge(1) C(201) 111.0(2) no
C(101) Ge(1) C(201) 100.6(4) no
Os(1) C(11) O(11) 170.2(17) yes
Os(1) C(12) O(12) 174.9(14) yes
Os(1) C(13) O(13) 178.7(15) yes
Os(1) C(14) O(14) 178.8(16) yes
Os(2) C(21) O(21) 177.5(16) yes
Os(2) C(22) O(22) 176.1(18) yes
Os(2) C(23) O(23) 178.2(17) yes
Os(2) C(24) O(24) 178.5(19) yes

loop_
_geom_bond_atom_site_label_1
_geom_bond_atom_site_label_2
_geom_bond_distance
_geom_bond_publ_flag
Os(1) Ge(1) 2.599(2) yes
Os(1) C(11) 1.95(2) yes
Os(1) C(12) 1.94(2) yes
Os(1) C(13) 2.00(2) yes
Os(1) C(14) 1.98(2) yes
Os(2) Ge(1) 2.614(2) yes
Os(2) C(21) 1.97(2) yes
Os(2) C(22) 1.93(2) yes
Os(2) C(23) 1.99(2) yes
Os(2) C(24) 1.92(2) yes
Ge(1) C(101) 1.992(6) yes
Ge(1) C(201) 1.986(6) yes
O(11) C(11) 1.13(2) yes
O(12) C(12) 1.130(10) yes
O(13) C(13) 1.11(2) yes
O(14) C(14) 1.10(2) yes
O(21) C(21) 1.11(2) yes
O(22) C(22) 1.16(2) yes
O(23) C(23) 1.14(2) yes
O(24) C(24) 1.16(2) yes
